data_4317665
loop_
_publ_author_name
'Philip M. Almond'
'Thomas E. Albrecht-Schmitt'

_publ_contact_author
;
Prof. Thomas E. Albrecht-Schmitt
179 Chemistry Building
Department of Chemistry
Auburn University, AL
36849
;
_publ_contact_author_email ' albreth@auburn.edu '
_publ_contact_author_fax ' 334 844 6959 '
_publ_contact_author_phone ' 334 844 6948 '
_publ_section_title
;
 Hydrothermal Syntheses, Structures, and Properties of the New Uranyl
 Selenites Ag2(UO2)(SeO3)2, M[(UO2)(HSeO3)(SeO3)] (M = K, Rb, Cs, Tl), and
 Pb(UO2)(SeO3)2
;
_journal_name_full 'Inorganic Chemistry'
_journal_page_first 1177
_journal_page_last 1183
_journal_paper_doi 10.1021/ic0110732
_journal_volume 41
_journal_year 2002
_chemical_compound_source 'original synthesis'
_chemical_formula_structural Cs[(UO2)(HSeO3)(SeO3)
_chemical_formula_sum 'Cs H O8 Se2 U'
_chemical_formula_weight 657.87
_chemical_name_systematic
;
   ?
;
_space_group_IT_number 14
_symmetry_cell_setting monoclinic
_symmetry_space_group_name_Hall '-P 2ybc'
_symmetry_space_group_name_H-M 'P 1 21/c 1'
_atom_sites_solution_hydrogens geom
_atom_sites_solution_primary direct
_atom_sites_solution_secondary difmap
_audit_creation_method SHELXL
_cell_angle_alpha 90.00
_cell_angle_beta 101.0940(10)
_cell_angle_gamma 90.00
_cell_formula_units_Z 8
_cell_length_a 13.8529(7)
_cell_length_b 10.6153(6)
_cell_length_c 12.5921(7)
_cell_measurement_reflns_used all
_cell_measurement_temperature 293(2)
_cell_measurement_theta_max 28.29
_cell_measurement_theta_min 2.43
_cell_volume 1817.10(17)
_computing_cell_refinement 'SMART, SAINT'
_computing_data_collection SMART
_computing_data_reduction SAINT
_computing_molecular_graphics 'SHELXP-93 (Sheldrick, 1993)'
_computing_publication_material 'SHELXCIF-93 (Sheldrick, 1993)'
_computing_structure_refinement 'SHELXL-93 (Sheldrick, 1993)'
_computing_structure_solution 'SHELXS-86 (Sheldrick, 1990)'
_diffrn_ambient_temperature 293(2)
_diffrn_measurement_device 'Bruker APEX'
_diffrn_measurement_method '0.3 wide w/ exposures'
_diffrn_radiation_monochromator graphite
_diffrn_radiation_source 'fine-focus sealed tube'
_diffrn_radiation_type MoK\a
_diffrn_radiation_wavelength 0.71073
_diffrn_reflns_av_R_equivalents 0.0306
_diffrn_reflns_av_sigmaI/netI 0.0265
_diffrn_reflns_limit_h_max 18
_diffrn_reflns_limit_h_min -18
_diffrn_reflns_limit_k_max 14
_diffrn_reflns_limit_k_min -14
_diffrn_reflns_limit_l_max 16
_diffrn_reflns_limit_l_min -16
_diffrn_reflns_number 18038
_diffrn_reflns_theta_max 28.29
_diffrn_reflns_theta_min 2.43
_diffrn_standards_decay_% 0
_diffrn_standards_interval_count na
_diffrn_standards_interval_time na
_diffrn_standards_number na
_exptl_absorpt_coefficient_mu 29.832
_exptl_absorpt_correction_T_max '0.23803 ratio min/max'
_exptl_absorpt_correction_T_min '0.23803 ratio min/max'
_exptl_absorpt_correction_type 'multiscan (SADABS)'
_exptl_crystal_colour yellow
_exptl_crystal_density_diffrn 4.802
_exptl_crystal_density_meas ?
_exptl_crystal_density_method calcd
_exptl_crystal_description plate
_exptl_crystal_F_000 2232
_exptl_crystal_size_max 0.714
_exptl_crystal_size_mid 0.176
_exptl_crystal_size_min 0.034
_refine_diff_density_max 2.740
_refine_diff_density_min -2.424
_refine_diff_density_rms 0.242
_refine_ls_extinction_coef 0.00039(3)
_refine_ls_extinction_expression Fc^*^=kFc[1+0.001xFc^2^\l^3^/sin(2\q)]^-1/4^
_refine_ls_extinction_method SHELXL
_refine_ls_goodness_of_fit_all 1.065
_refine_ls_goodness_of_fit_obs 1.079
_refine_ls_hydrogen_treatment 'not located'
_refine_ls_matrix_type full
_refine_ls_number_parameters 218
_refine_ls_number_reflns 4507
_refine_ls_number_restraints 0
_refine_ls_restrained_S_all 1.065
_refine_ls_restrained_S_obs 1.079
_refine_ls_R_factor_all 0.0264
_refine_ls_R_factor_obs 0.0241
_refine_ls_shift/esd_max 0.001
_refine_ls_shift/esd_mean 0.000
_refine_ls_structure_factor_coef Fsqd
_refine_ls_weighting_details 'w=1/[\s^2^(Fo^2^)+(0.0338P)^2^+5.4660P] where P=(Fo^2^+2Fc^2^)/3'
_refine_ls_weighting_scheme calc
_refine_ls_wR_factor_all 0.0627
_refine_ls_wR_factor_obs 0.0614
_reflns_number_observed 4229
_reflns_number_total 4507
_reflns_observed_criterion >2sigma(I)
_cod_data_source_file ic0110732_4.cif
_cod_data_source_block 4
_cod_depositor_comments
;
The following automatic conversions were performed:

'_exptl_crystal_density_meas' value 'nm' was changed to '?' - the
value is perceived as not measured.

Automatic conversion script
Id: cif_fix_values 3008 2015-01-20 13:52:24Z robertas 

The following automatic conversions were performed:

'_refine_ls_weighting_scheme' value 'calc
w=1/[\s^2^(Fo^2^)+(0.0338P)^2^+5.4660P] where P=(Fo^2^+2Fc^2^)/3' was
changed to 'calc'. New tag '_refine_ls_weighting_details' was
created. The value of the new tag was set to
'w=1/[\s^2^(Fo^2^)+(0.0338P)^2^+5.4660P] where P=(Fo^2^+2Fc^2^)/3'.

Automatic conversion script
Id: cif_fix_values 3143 2015-03-26 13:38:13Z robertas 
;
_cod_original_cell_volume 1817.1(2)
_cod_original_formula_sum 'H Cs O8 Se2 U'
_cod_database_code 4317665

loop_
_symmetry_equiv_pos_as_xyz
'x, y, z'
'-x, y+1/2, -z+1/2'
'-x, -y, -z'
'x, -y-1/2, z-1/2'

loop_
_atom_site_aniso_label
_atom_site_aniso_U_11
_atom_site_aniso_U_22
_atom_site_aniso_U_33
_atom_site_aniso_U_23
_atom_site_aniso_U_13
_atom_site_aniso_U_12
U1 0.01218(10) 0.01238(10) 0.02594(11) 0.00054(6) 0.00377(7) 0.00077(6)
U2 0.01221(9) 0.01348(10) 0.02300(11) 0.00084(6) 0.00283(7) -0.00070(6)
Cs1 0.0234(2) 0.0345(2) 0.0429(2) -0.0151(2) 0.0109(2) -0.00678(14)
Cs2 0.0269(2) 0.0273(2) 0.0409(2) 0.00868(15) 0.0110(2) 0.00556(13)
Se1 0.0168(2) 0.0195(2) 0.0218(2) -0.0014(2) 0.0040(2) 0.0025(2)
Se3 0.0147(2) 0.0160(2) 0.0268(3) 0.0015(2) 0.0048(2) 0.0021(2)
Se2 0.0158(2) 0.0172(2) 0.0237(2) -0.0011(2) 0.0046(2) 0.0012(2)
Se4 0.0133(2) 0.0151(2) 0.0233(2) 0.0012(2) 0.0039(2) -0.0007(2)
O1 0.026(2) 0.058(3) 0.032(2) -0.019(2) 0.003(2) -0.010(2)
O2 0.021(2) 0.030(2) 0.042(2) 0.017(2) -0.001(2) 0.006(2)
O3 0.019(2) 0.024(2) 0.049(3) -0.016(2) 0.007(2) 0.0025(15)
O4 0.027(2) 0.032(2) 0.031(2) -0.007(2) 0.001(2) -0.008(2)
O5 0.019(2) 0.018(2) 0.053(3) -0.009(2) 0.006(2) 0.0020(14)
O6 0.019(2) 0.034(2) 0.033(2) 0.011(2) 0.002(2) 0.004(2)
O7 0.013(2) 0.022(2) 0.053(3) 0.008(2) 0.004(2) -0.0040(14)
O8 0.014(2) 0.019(2) 0.057(3) -0.012(2) 0.011(2) -0.0002(14)
O9 0.020(2) 0.016(2) 0.024(2) 0.0005(14) 0.0055(14) 0.0004(13)
O10 0.020(2) 0.014(2) 0.033(2) 0.0002(15) 0.007(2) -0.0011(14)
O11 0.011(2) 0.019(2) 0.035(2) -0.001(2) -0.0002(15) 0.0029(13)
O12 0.013(2) 0.019(2) 0.033(2) 0.0066(15) 0.0048(15) -0.0014(13)
O13 0.035(2) 0.028(2) 0.034(2) 0.010(2) 0.008(2) 0.001(2)
O14 0.024(2) 0.022(2) 0.030(2) 0.006(2) 0.002(2) 0.002(2)
O15 0.035(2) 0.030(2) 0.029(2) -0.008(2) 0.005(2) 0.000(2)
O16 0.025(2) 0.032(2) 0.025(2) -0.006(2) 0.008(2) -0.001(2)

loop_
_atom_site_label
_atom_site_type_symbol
_atom_site_fract_x
_atom_site_fract_y
_atom_site_fract_z
_atom_site_U_iso_or_equiv
_atom_site_thermal_displace_type
_atom_site_occupancy
_atom_site_calc_flag
_atom_site_refinement_flags
_atom_site_disorder_group
U1 U 0.910207(12) 0.76897(2) 0.22881(2) 0.01682(6) Uani 1 d . .
U2 U 0.407683(12) 0.66578(2) 0.23944(2) 0.01631(6) Uani 1 d . .
Cs1 Cs 0.63646(3) 0.52569(4) 0.10863(3) 0.03299(10) Uani 1 d . .
Cs2 Cs 0.12766(3) 0.91307(3) 0.06891(3) 0.03109(9) Uani 1 d . .
Se1 Se 0.58373(4) 0.45021(5) 0.41693(4) 0.01928(11) Uani 1 d . .
Se3 Se 0.65559(4) 0.84035(5) 0.26918(4) 0.01907(11) Uani 1 d . .
Se2 Se 0.90976(4) 0.46440(5) 0.09115(4) 0.01881(11) Uani 1 d . .
Se4 Se 0.14585(3) 0.59515(4) 0.24233(4) 0.01718(10) Uani 1 d . .
O1 O 0.6839(3) 0.5279(5) 0.4952(4) 0.0390(11) Uani 1 d . .
O2 O 0.5515(3) 0.5607(4) 0.3243(4) 0.0318(9) Uani 1 d . .
O3 O 0.6495(3) 0.3537(4) 0.3539(4) 0.0305(9) Uani 1 d . .
O4 O 0.8083(3) 0.3668(4) 0.0365(3) 0.0306(9) Uani 1 d . .
O5 O 0.8477(3) 0.5853(4) 0.1292(4) 0.0299(9) Uani 1 d . .
O6 O 0.9420(3) 0.3839(4) 0.2059(3) 0.0289(9) Uani 1 d . .
O7 O 0.5467(3) 0.7779(4) 0.2090(4) 0.0294(9) Uani 1 d . .
O8 O 0.7353(3) 0.7564(4) 0.2142(4) 0.0298(10) Uani 1 d . .
O9 O 0.6494(3) 0.9783(3) 0.1960(3) 0.0197(7) Uani 1 d . .
O10 O 0.1365(3) 0.4501(3) 0.1844(3) 0.0221(8) Uani 1 d . .
O11 O 0.0428(3) 0.6641(3) 0.1710(3) 0.0223(8) Uani 1 d . .
O12 O 0.2314(3) 0.6626(3) 0.1805(3) 0.0216(8) Uani 1 d . .
O13 O 0.9313(3) 0.6820(4) 0.3524(4) 0.0321(9) Uani 1 d . .
O14 O 0.8978(3) 0.8617(4) 0.1086(3) 0.0256(8) Uani 1 d . .
O15 O 0.4001(3) 0.7391(4) 0.3647(4) 0.0314(9) Uani 1 d . .
O16 O 0.4144(3) 0.5834(4) 0.1168(3) 0.0269(8) Uani 1 d . .

loop_
_atom_type_symbol
_atom_type_description
_atom_type_scat_dispersion_real
_atom_type_scat_dispersion_imag
_atom_type_scat_source
O O 0.0106 0.0060 'International Tables Vol C Tables 4.2.6.8 and 6.1.1.4'
Se Se -0.0929 2.2259 'International Tables Vol C Tables 4.2.6.8 and 6.1.1.4'
Cs Cs -0.3680 2.1192 'International Tables Vol C Tables 4.2.6.8 and 6.1.1.4'
U U -9.6767 9.6646 'International Tables Vol C Tables 4.2.6.8 and 6.1.1.4'

loop_
_geom_angle_atom_site_label_1
_geom_angle_atom_site_label_2
_geom_angle_atom_site_label_3
_geom_angle
_geom_angle_site_symmetry_1
_geom_angle_site_symmetry_3
_geom_angle_publ_flag
O13 U1 O14 175.7(2) . . ?
O13 U1 O10 91.8(2) . 2_655 ?
O14 U1 O10 87.3(2) . 2_655 ?
O13 U1 O11 91.0(2) . 1_655 ?
O14 U1 O11 87.3(2) . 1_655 ?
O10 U1 O11 144.98(12) 2_655 1_655 ?
O13 U1 O6 88.8(2) . 2_755 ?
O14 U1 O6 87.0(2) . 2_755 ?
O10 U1 O6 73.62(13) 2_655 2_755 ?
O11 U1 O6 71.55(13) 1_655 2_755 ?
O13 U1 O5 91.0(2) . . ?
O14 U1 O5 92.2(2) . . ?
O10 U1 O5 143.42(13) 2_655 . ?
O11 U1 O5 71.37(13) 1_655 . ?
O6 U1 O5 142.91(13) 2_755 . ?
O13 U1 O8 91.8(2) . . ?
O14 U1 O8 92.0(2) . . ?
O10 U1 O8 73.61(13) 2_655 . ?
O11 U1 O8 141.16(13) 1_655 . ?
O6 U1 O8 147.23(13) 2_755 . ?
O5 U1 O8 69.86(13) . . ?
O13 U1 Cs2 126.27(14) . 1_655 ?
O14 U1 Cs2 49.99(12) . 1_655 ?
O10 U1 Cs2 102.13(9) 2_655 1_655 ?
O11 U1 Cs2 50.17(9) 1_655 1_655 ?
O6 U1 Cs2 48.40(10) 2_755 1_655 ?
O5 U1 Cs2 105.39(11) . 1_655 ?
O8 U1 Cs2 141.92(12) . 1_655 ?
O13 U1 Cs1 89.01(15) . . ?
O14 U1 Cs1 95.25(13) . . ?
O10 U1 Cs1 109.10(9) 2_655 . ?
O11 U1 Cs1 105.84(9) 1_655 . ?
O6 U1 Cs1 176.53(10) 2_755 . ?
O5 U1 Cs1 34.50(9) . . ?
O8 U1 Cs1 35.54(9) . . ?
Cs2 U1 Cs1 131.764(9) 1_655 . ?
O13 U1 Cs2 28.02(15) . 2_645 ?
O14 U1 Cs2 155.63(13) . 2_645 ?
O10 U1 Cs2 109.79(9) 2_655 2_645 ?
O11 U1 Cs2 87.84(9) 1_655 2_645 ?
O6 U1 Cs2 113.98(11) 2_755 2_645 ?
O5 U1 Cs2 63.64(11) . 2_645 ?
O8 U1 Cs2 77.16(11) . 2_645 ?
Cs2 U1 Cs2 136.329(7) 1_655 2_645 ?
Cs1 U1 Cs2 63.275(8) . 2_645 ?
O15 U2 O16 176.7(2) . . ?
O15 U2 O9 89.0(2) . 2_645 ?
O16 U2 O9 87.8(2) . 2_645 ?
O15 U2 O2 89.7(2) . . ?
O16 U2 O2 88.9(2) . . ?
O9 U2 O2 75.67(13) 2_645 . ?
O15 U2 O7 96.4(2) . . ?
O16 U2 O7 85.8(2) . . ?
O9 U2 O7 145.66(13) 2_645 . ?
O2 U2 O7 70.51(14) . . ?
O15 U2 O3 90.0(2) . 2_655 ?
O16 U2 O3 92.9(2) . 2_655 ?
O9 U2 O3 141.52(13) 2_645 2_655 ?
O2 U2 O3 142.79(14) . 2_655 ?
O7 U2 O3 72.57(13) . 2_655 ?
O15 U2 O12 92.9(2) . . ?
O16 U2 O12 86.9(2) . . ?
O9 U2 O12 72.89(12) 2_645 . ?
O2 U2 O12 148.40(13) . . ?
O7 U2 O12 140.14(13) . . ?
O3 U2 O12 68.75(12) 2_655 . ?
O15 U2 Cs1 133.87(14) . . ?
O16 U2 Cs1 46.21(13) . . ?
O9 U2 Cs1 99.72(9) 2_645 . ?
O2 U2 Cs1 50.31(11) . . ?
O7 U2 Cs1 53.28(10) . . ?
O3 U2 Cs1 108.34(10) 2_655 . ?
O12 U2 Cs1 133.08(10) . . ?
O15 U2 Cs1 36.12(15) . 2_655 ?
O16 U2 Cs1 147.03(14) . 2_655 ?
O9 U2 Cs1 120.38(9) 2_645 2_655 ?
O2 U2 Cs1 113.16(12) . 2_655 ?
O7 U2 Cs1 79.46(11) . 2_655 ?
O3 U2 Cs1 54.56(12) 2_655 2_655 ?
O12 U2 Cs1 85.89(9) . 2_655 ?
Cs1 U2 Cs1 132.379(8) . 2_655 ?
O15 U2 Cs1 169.44(14) . 3_665 ?
O16 U2 Cs1 10.84(13) . 3_665 ?
O9 U2 Cs1 87.98(9) 2_645 3_665 ?
O2 U2 Cs1 99.40(12) . 3_665 ?
O7 U2 Cs1 91.73(12) . 3_665 ?
O3 U2 Cs1 86.07(12) 2_655 3_665 ?
O12 U2 Cs1 76.57(10) . 3_665 ?
Cs1 U2 Cs1 56.669(9) . 3_665 ?
Cs1 U2 Cs1 140.561(9) 2_655 3_665 ?
O15 U2 Cs2 88.68(14) . . ?
O16 U2 Cs2 93.03(13) . . ?
O9 U2 Cs2 108.67(9) 2_645 . ?
O2 U2 Cs2 175.32(11) . . ?
O7 U2 Cs2 105.34(10) . . ?
O3 U2 Cs2 32.86(9) 2_655 . ?
O12 U2 Cs2 36.12(8) . . ?
Cs1 U2 Cs2 129.194(9) . . ?
Cs1 U2 Cs2 63.345(8) 2_655 . ?
Cs1 U2 Cs2 82.699(8) 3_665 . ?
O5 Cs1 O8 54.88(10) . . ?
O5 Cs1 O16 102.27(11) . 3_665 ?
O8 Cs1 O16 137.38(12) . 3_665 ?
O5 Cs1 O15 112.25(11) . 2_645 ?
O8 Cs1 O15 145.34(12) . 2_645 ?
O16 Cs1 O15 73.36(12) 3_665 2_645 ?
O5 Cs1 O16 155.47(10) . . ?
O8 Cs1 O16 101.08(10) . . ?
O16 Cs1 O16 93.01(10) 3_665 . ?
O15 Cs1 O16 90.36(11) 2_645 . ?
O5 Cs1 O2 114.99(12) . . ?
O8 Cs1 O2 74.80(12) . . ?
O16 Cs1 O2 142.09(11) 3_665 . ?
O15 Cs1 O2 85.84(11) 2_645 . ?
O16 Cs1 O2 55.03(10) . . ?
O5 Cs1 O4 50.04(10) . . ?
O8 Cs1 O4 104.89(10) . . ?
O16 Cs1 O4 65.25(11) 3_665 . ?
O15 Cs1 O4 70.11(11) 2_645 . ?
O16 Cs1 O4 153.79(10) . . ?
O2 Cs1 O4 136.37(11) . . ?
O5 Cs1 O7 103.43(10) . . ?
O8 Cs1 O7 48.72(10) . . ?
O16 Cs1 O7 129.28(11) 3_665 . ?
O15 Cs1 O7 132.02(10) 2_645 . ?
O16 Cs1 O7 52.37(10) . . ?
O2 Cs1 O7 49.51(10) . . ?
O4 Cs1 O7 153.41(10) . . ?
O5 Cs1 O3 98.59(11) . . ?
O8 Cs1 O3 95.27(12) . . ?
O16 Cs1 O3 125.59(10) 3_665 . ?
O15 Cs1 O3 52.24(10) 2_645 . ?
O16 Cs1 O3 87.61(10) . . ?
O2 Cs1 O3 44.40(9) . . ?
O4 Cs1 O3 93.42(10) . . ?
O7 Cs1 O3 92.50(10) . . ?
O5 Cs1 Se3 78.65(7) . . ?
O8 Cs1 Se3 23.84(7) . . ?
O16 Cs1 Se3 142.97(8) 3_665 . ?
O15 Cs1 Se3 141.25(8) 2_645 . ?
O16 Cs1 Se3 77.62(7) . . ?
O2 Cs1 Se3 56.99(8) . . ?
O4 Cs1 Se3 128.53(7) . . ?
O7 Cs1 Se3 25.55(7) . . ?
O3 Cs1 Se3 90.15(6) . . ?
O5 Cs1 Se2 23.48(7) . . ?
O8 Cs1 Se2 78.15(7) . . ?
O16 Cs1 Se2 86.35(7) 3_665 . ?
O15 Cs1 Se2 91.33(8) 2_645 . ?
O16 Cs1 Se2 177.95(8) . . ?
O2 Cs1 Se2 126.27(7) . . ?
O4 Cs1 Se2 26.79(7) . . ?
O7 Cs1 Se2 126.83(6) . . ?
O3 Cs1 Se2 94.34(6) . . ?
Se3 Cs1 Se2 101.740(13) . . ?
O5 Cs1 U2 135.42(8) . . ?
O8 Cs1 U2 81.28(7) . . ?
O16 Cs1 U2 117.11(7) 3_665 . ?
O15 Cs1 U2 98.96(8) 2_645 . ?
O16 Cs1 U2 24.19(7) . . ?
O2 Cs1 U2 34.67(7) . . ?
O4 Cs1 U2 168.10(8) . . ?
O7 Cs1 U2 34.86(6) . . ?
O3 Cs1 U2 75.71(6) . . ?
Se3 Cs1 U2 57.495(9) . . ?
Se2 Cs1 U2 156.203(13) . . ?
O3 Cs2 O1 48.17(10) 2_655 2_655 ?
O3 Cs2 O13 112.50(12) 2_655 2_655 ?
O1 Cs2 O13 90.45(12) 2_655 2_655 ?
O3 Cs2 O6 98.88(11) 2_655 2_655 ?
O1 Cs2 O6 132.86(11) 2_655 2_655 ?
O13 Cs2 O6 70.69(11) 2_655 2_655 ?
O3 Cs2 O12 50.49(9) 2_655 . ?
O1 Cs2 O12 96.33(10) 2_655 . ?
O13 Cs2 O12 136.59(11) 2_655 . ?
O6 Cs2 O12 73.54(10) 2_655 . ?
O3 Cs2 O14 109.48(10) 2_655 3_675 ?
O1 Cs2 O14 61.31(10) 2_655 3_675 ?
O13 Cs2 O14 63.45(11) 2_655 3_675 ?
O6 Cs2 O14 132.39(11) 2_655 3_675 ?
O12 Cs2 O14 152.95(10) . 3_675 ?
O3 Cs2 O11 97.10(9) 2_655 . ?
O1 Cs2 O11 143.29(10) 2_655 . ?
O13 Cs2 O11 118.15(11) 2_655 . ?
O6 Cs2 O11 51.29(10) 2_655 . ?
O12 Cs2 O11 47.22(9) . . ?
O14 Cs2 O11 150.50(9) 3_675 . ?
O3 Cs2 O14 146.13(10) 2_655 1_455 ?
O1 Cs2 O14 164.61(11) 2_655 1_455 ?
O13 Cs2 O14 77.98(11) 2_655 1_455 ?
O6 Cs2 O14 52.63(10) 2_655 1_455 ?
O12 Cs2 O14 99.04(9) . 1_455 ?
O14 Cs2 O14 103.99(8) 3_675 1_455 ?
O11 Cs2 O14 52.07(9) . 1_455 ?
O3 Cs2 O4 68.40(11) 2_655 3_665 ?
O1 Cs2 O4 86.95(12) 2_655 3_665 ?
O13 Cs2 O4 175.32(11) 2_655 3_665 ?
O6 Cs2 O4 113.89(11) 2_655 3_665 ?
O12 Cs2 O4 47.72(10) . 3_665 ?
O14 Cs2 O4 111.87(10) 3_675 3_665 ?
O11 Cs2 O4 65.83(10) . 3_665 ?
O14 Cs2 O4 103.85(10) 1_455 3_665 ?
O3 Cs2 O13 137.48(11) 2_655 4_475 ?
O1 Cs2 O13 117.39(11) 2_655 4_475 ?
O13 Cs2 O13 106.58(8) 2_655 4_475 ?
O6 Cs2 O13 109.43(10) 2_655 4_475 ?
O12 Cs2 O13 107.93(10) . 4_475 ?
O14 Cs2 O13 73.69(10) 3_675 4_475 ?
O11 Cs2 O13 78.13(10) . 4_475 ?
O14 Cs2 O13 57.90(10) 1_455 4_475 ?
O4 Cs2 O13 71.32(10) 3_665 4_475 ?
O3 Cs2 Se1 23.33(7) 2_655 2_655 ?
O1 Cs2 Se1 24.85(8) 2_655 2_655 ?
O13 Cs2 Se1 102.29(8) 2_655 2_655 ?
O6 Cs2 Se1 116.32(7) 2_655 2_655 ?
O12 Cs2 Se1 72.68(6) . 2_655 ?
O14 Cs2 Se1 86.15(7) 3_675 2_655 ?
O11 Cs2 Se1 119.84(6) . 2_655 ?
O14 Cs2 Se1 168.46(7) 1_455 2_655 ?
O4 Cs2 Se1 76.80(7) 3_665 2_655 ?
O13 Cs2 Se1 131.73(7) 4_475 2_655 ?
O3 Cs2 Se4 72.82(7) 2_655 . ?
O1 Cs2 Se4 120.14(8) 2_655 . ?
O13 Cs2 Se4 125.45(8) 2_655 . ?
O6 Cs2 Se4 55.22(8) 2_655 . ?
O12 Cs2 Se4 24.19(6) . . ?
O14 Cs2 Se4 169.84(7) 3_675 . ?
O11 Cs2 Se4 24.42(6) . . ?
O14 Cs2 Se4 75.16(7) 1_455 . ?
O4 Cs2 Se4 59.21(7) 3_665 . ?
O13 Cs2 Se4 97.81(7) 4_475 . ?
Se1 Cs2 Se4 95.836(13) 2_655 . ?
O2 Se1 O3 101.4(2) . . ?
O2 Se1 O1 98.1(2) . . ?
O3 Se1 O1 96.4(2) . . ?
O2 Se1 Cs2 103.53(14) . 2_645 ?
O3 Se1 Cs2 47.65(14) . 2_645 ?
O1 Se1 Cs2 48.7(2) . 2_645 ?
O2 Se1 Cs1 43.8(2) . . ?
O3 Se1 Cs1 57.7(2) . . ?
O1 Se1 Cs1 99.9(2) . . ?
Cs2 Se1 Cs1 72.929(11) 2_645 . ?
O8 Se3 O7 102.1(2) . . ?
O8 Se3 O9 101.6(2) . . ?
O7 Se3 O9 98.4(2) . . ?
O8 Se3 Cs1 46.39(13) . . ?
O7 Se3 Cs1 57.56(14) . . ?
O9 Se3 Cs1 117.43(12) . . ?
O6 Se2 O5 102.3(2) . . ?
O6 Se2 O4 95.6(2) . . ?
O5 Se2 O4 98.5(2) . . ?
O6 Se2 Cs1 97.97(14) . . ?
O5 Se2 Cs1 44.99(13) . . ?
O4 Se2 Cs1 54.03(14) . . ?
O12 Se4 O10 100.8(2) . . ?
O12 Se4 O11 99.5(2) . . ?
O10 Se4 O11 100.2(2) . . ?
O12 Se4 Cs2 50.94(12) . . ?
O10 Se4 Cs2 122.60(13) . . ?
O11 Se4 Cs2 52.41(12) . . ?
O12 Se4 Cs2 129.92(14) . 4_576 ?
O10 Se4 Cs2 113.00(13) . 4_576 ?
O11 Se4 Cs2 109.06(14) . 4_576 ?
Cs2 Se4 Cs2 123.134(13) . 4_576 ?
Se1 O1 Cs2 106.4(2) . 2_645 ?
Se1 O2 U2 138.3(2) . . ?
Se1 O2 Cs1 115.2(2) . . ?
U2 O2 Cs1 95.02(14) . . ?
Se1 O3 U2 126.2(2) . 2_645 ?
Se1 O3 Cs2 109.0(2) . 2_645 ?
U2 O3 Cs2 122.75(14) 2_645 2_645 ?
Se1 O3 Cs1 99.0(2) . . ?
U2 O3 Cs1 92.58(14) 2_645 . ?
Cs2 O3 Cs1 92.80(11) 2_645 . ?
Se2 O4 Cs1 99.2(2) . . ?
Se2 O4 Cs2 114.2(2) . 3_665 ?
Cs1 O4 Cs2 146.02(13) . 3_665 ?
Se2 O5 U1 128.7(2) . . ?
Se2 O5 Cs1 111.5(2) . . ?
U1 O5 Cs1 118.27(14) . . ?
Se2 O6 U1 129.1(2) . 2_745 ?
Se2 O6 Cs2 130.3(2) . 2_645 ?
U1 O6 Cs2 97.45(13) 2_745 2_645 ?
Se3 O7 U2 144.4(3) . . ?
Se3 O7 Cs1 96.9(2) . . ?
U2 O7 Cs1 91.86(12) . . ?
Se3 O8 U1 132.7(2) . . ?
Se3 O8 Cs1 109.8(2) . . ?
U1 O8 Cs1 116.68(14) . . ?
Se3 O9 U2 121.4(2) . 2_655 ?
Se4 O10 U1 123.0(2) . 2_645 ?
Se4 O11 U1 131.3(2) . 1_455 ?
Se4 O11 Cs2 103.18(15) . . ?
U1 O11 Cs2 95.70(11) 1_455 . ?
Se4 O12 U2 128.3(2) . . ?
Se4 O12 Cs2 104.87(15) . . ?
U2 O12 Cs2 117.63(12) . . ?
U1 O13 Cs2 136.7(2) . 2_645 ?
U1 O13 Cs2 141.0(2) . 4_676 ?
Cs2 O13 Cs2 73.42(8) 2_645 4_676 ?
U1 O14 Cs2 165.9(2) . 3_675 ?
U1 O14 Cs2 106.0(2) . 1_655 ?
Cs2 O14 Cs2 76.01(8) 3_675 1_655 ?
U2 O15 Cs1 124.2(2) . 2_655 ?
U2 O16 Cs1 162.7(2) . 3_665 ?
U2 O16 Cs1 109.6(2) . . ?
Cs1 O16 Cs1 86.99(10) 3_665 . ?

loop_
_geom_bond_atom_site_label_1
_geom_bond_atom_site_label_2
_geom_bond_distance
_geom_bond_site_symmetry_2
_geom_bond_publ_flag
U1 O13 1.785(4) . ?
U1 O14 1.785(4) . ?
U1 O10 2.363(4) 2_655 ?
U1 O11 2.379(4) 1_655 ?
U1 O6 2.389(4) 2_755 ?
U1 O5 2.389(4) . ?
U1 O8 2.398(4) . ?
U1 Cs2 4.2193(4) 1_655 ?
U1 Cs1 4.5969(4) . ?
U1 Cs2 4.6422(5) 2_645 ?
U2 O15 1.780(4) . ?
U2 O16 1.792(4) . ?
U2 O9 2.344(4) 2_645 ?
U2 O2 2.353(4) . ?
U2 O7 2.356(4) . ?
U2 O3 2.373(4) 2_655 ?
U2 O12 2.412(4) . ?
U2 Cs1 4.1204(4) . ?
U2 Cs1 4.3681(5) 2_655 ?
U2 Cs1 4.7627(5) 3_665 ?
U2 Cs2 4.8316(4) . ?
Cs1 O5 2.956(4) . ?
Cs1 O8 2.991(4) . ?
Cs1 O16 3.021(4) 3_665 ?
Cs1 O15 3.113(4) 2_645 ?
Cs1 O16 3.157(4) . ?
Cs1 O2 3.183(5) . ?
Cs1 O4 3.189(4) . ?
Cs1 O7 3.304(4) . ?
Cs1 O3 3.562(5) . ?
Cs1 Se3 3.8870(6) . ?
Cs1 Se2 3.8893(6) . ?
Cs2 O3 3.117(4) 2_655 ?
Cs2 O1 3.124(5) 2_655 ?
Cs2 O13 3.179(4) 2_655 ?
Cs2 O6 3.182(4) 2_655 ?
Cs2 O12 3.215(4) . ?
Cs2 O14 3.246(4) 3_675 ?
Cs2 O11 3.256(4) . ?
Cs2 O14 3.362(4) 1_455 ?
Cs2 O4 3.439(4) 3_665 ?
Cs2 O13 3.605(4) 4_475 ?
Cs2 Se1 3.9872(6) 2_655 ?
Cs2 Se4 4.0013(6) . ?
Se1 O2 1.654(4) . ?
Se1 O3 1.670(4) . ?
Se1 O1 1.747(4) . ?
Se1 Cs2 3.9872(6) 2_645 ?
Se3 O8 1.669(4) . ?
Se3 O7 1.688(4) . ?
Se3 O9 1.723(4) . ?
Se2 O6 1.664(4) . ?
Se2 O5 1.666(4) . ?
Se2 O4 1.776(4) . ?
Se4 O12 1.696(4) . ?
Se4 O10 1.698(4) . ?
Se4 O11 1.699(4) . ?
Se4 Cs2 4.1690(7) 4_576 ?
O1 Cs2 3.124(5) 2_645 ?
O3 U2 2.373(4) 2_645 ?
O3 Cs2 3.117(4) 2_645 ?
O4 Cs2 3.439(4) 3_665 ?
O6 U1 2.389(4) 2_745 ?
O6 Cs2 3.182(4) 2_645 ?
O9 U2 2.344(4) 2_655 ?
O10 U1 2.363(4) 2_645 ?
O11 U1 2.379(4) 1_455 ?
O13 Cs2 3.179(4) 2_645 ?
O13 Cs2 3.605(4) 4_676 ?
O14 Cs2 3.246(4) 3_675 ?
O14 Cs2 3.362(4) 1_655 ?
O15 Cs1 3.113(4) 2_655 ?
O16 Cs1 3.021(4) 3_665 ?
